data_7202272
loop_
_publ_author_name
'Wang, Yu-Ling'
'Liu, Qing-Yan'
'Xu, Li'

_publ_section_title
;
 Two novel luminescent silver(I) coordination polymers containing
 octanuclear silver cluster units or ligand unsupported Ag&#x22EF;Ag
 interactions constructed from 5-sulfoisophthalic acid (H3SIP) and
 organic amine
;
_journal_issue 11
_journal_name_full CrystEngComm
_journal_page_first 1667
_journal_paper_doi 10.1039/b808571d
_journal_volume 10
_journal_year 2008
_chemical_formula_moiety 'C18 H12 Ag N2 O7 S, C10 H8 Ag N2, 2(H2 O)'
_chemical_formula_sum 'C28 H24 Ag2 N4 O9 S'
_chemical_formula_weight 808.31
_chemical_name_systematic
;
?
;
_space_group_IT_number 13
_symmetry_cell_setting monoclinic
_symmetry_space_group_name_Hall '-P 2yc'
_symmetry_space_group_name_H-M 'P 1 2/c 1'
_atom_sites_solution_hydrogens geom
_atom_sites_solution_primary direct
_atom_sites_solution_secondary difmap
_audit_creation_method SHELXL-97
_cell_angle_alpha 90.00
_cell_angle_beta 92.440(2)
_cell_angle_gamma 90.00
_cell_formula_units_Z 4
_cell_length_a 18.3027(5)
_cell_length_b 11.4073(1)
_cell_length_c 13.7081(4)
_cell_measurement_temperature 273(2)
_cell_volume 2859.44(12)
_computing_cell_refinement CrystalClear
_computing_data_collection CrystalClear
_computing_data_reduction CrystalClear
_computing_molecular_graphics SHELXL-97
_computing_publication_material SHELXTL-97
_computing_structure_refinement 'SHELXL-97 (Sheldrick, 1997)'
_computing_structure_solution 'SHELXS-97 (Sheldrick, 1997)'
_diffrn_ambient_temperature 273(2)
_diffrn_measured_fraction_theta_full 0.978
_diffrn_measured_fraction_theta_max 0.978
_diffrn_measurement_device_type 'Mercury70 (2x2 bin mode)'
_diffrn_measurement_method '\w scans'
_diffrn_radiation_monochromator graphite
_diffrn_radiation_source 'fine-focus sealed tube'
_diffrn_radiation_type MoK\a
_diffrn_radiation_wavelength 0.71073
_diffrn_reflns_av_R_equivalents 0.0532
_diffrn_reflns_av_sigmaI/netI 0.0767
_diffrn_reflns_limit_h_max 14
_diffrn_reflns_limit_h_min -21
_diffrn_reflns_limit_k_max 13
_diffrn_reflns_limit_k_min -11
_diffrn_reflns_limit_l_max 16
_diffrn_reflns_limit_l_min -12
_diffrn_reflns_number 9514
_diffrn_reflns_theta_full 25.04
_diffrn_reflns_theta_max 25.04
_diffrn_reflns_theta_min 1.79
_exptl_absorpt_coefficient_mu 1.505
_exptl_absorpt_correction_T_max 0.919
_exptl_absorpt_correction_T_min 0.869
_exptl_absorpt_correction_type multi-scan
_exptl_absorpt_process_details 'CrystalClear (Rigaku Corp., 2000)'
_exptl_crystal_colour Colorless
_exptl_crystal_density_diffrn 1.878
_exptl_crystal_density_method 'not measured'
_exptl_crystal_description Needle
_exptl_crystal_F_000 1608
_exptl_crystal_size_max 0.18
_exptl_crystal_size_mid 0.08
_exptl_crystal_size_min 0.06
_refine_diff_density_max 1.385
_refine_diff_density_min -0.976
_refine_diff_density_rms 0.133
_refine_ls_extinction_method none
_refine_ls_goodness_of_fit_ref 1.003
_refine_ls_hydrogen_treatment constr
_refine_ls_matrix_type full
_refine_ls_number_parameters 397
_refine_ls_number_reflns 4955
_refine_ls_number_restraints 0
_refine_ls_restrained_S_all 1.003
_refine_ls_R_factor_all 0.1165
_refine_ls_R_factor_gt 0.0662
_refine_ls_shift/su_max 0.001
_refine_ls_shift/su_mean 0.000
_refine_ls_structure_factor_coef Fsqd
_refine_ls_weighting_details 'calc w=1/[\s^2^(Fo^2^)+(0.0743P)^2^+11.9477P] where P=(Fo^2^+2Fc^2^)/3'
_refine_ls_weighting_scheme calc
_refine_ls_wR_factor_gt 0.1508
_refine_ls_wR_factor_ref 0.1864
_reflns_number_gt 3054
_reflns_number_total 4955
_reflns_threshold_expression >2sigma(I)
_cod_data_source_file b808571d.txt
_cod_data_source_block 2
_cod_depositor_comments
;
The following automatic conversions were performed:
'_symmetry_cell_setting' value 'Monoclinic' changed to 'monoclinic'
according to '/home/saulius/struct/CIF-dictionaries/cif_core.dic'
dictionary named 'cif_core.dic' version 2.4.1 from
2010-06-29.

'_exptl_absorpt_correction_type' value 'Multi-scan' changed
to 'multi-scan' according to
'/home/saulius/struct/CIF-dictionaries/cif_core.dic' dictionary named
'cif_core.dic' version 2.4.1 from 2010-06-29.

Automatic conversion script
Id: cif_fix_enum 1527 2010-12-29 10:47:43Z saulius 
;
_cod_original_sg_symbol_H-M P2/c
_cod_database_code 7202272

loop_
_symmetry_equiv_pos_as_xyz
'x, y, z'
'-x, y, -z+1/2'
'-x, -y, -z'
'x, -y, z-1/2'

loop_
_atom_site_label
_atom_site_type_symbol
_atom_site_fract_x
_atom_site_fract_y
_atom_site_fract_z
_atom_site_U_iso_or_equiv
_atom_site_adp_type
_atom_site_occupancy
_atom_site_symmetry_multiplicity
_atom_site_calc_flag
_atom_site_refinement_flags
_atom_site_disorder_assembly
_atom_site_disorder_group
Ag1 Ag 0.04784(4) 0.33244(5) 0.16224(5) 0.0561(3) Uani 1 1 d . . .
Ag2 Ag 0.54653(4) 0.17656(5) 0.64220(6) 0.0562(3) Uani 1 1 d . . .
O1 O 0.1162(4) 0.3719(6) 0.3166(5) 0.079(2) Uani 1 1 d . . .
O1W O 0.7904(4) -0.0255(7) 1.1531(6) 0.093(2) Uani 1 1 d . . .
H1WA H 0.7674 -0.0661 1.1991 0.139 Uiso 1 1 d R . .
H1WB H 0.7986 0.0515 1.1626 0.139 Uiso 1 1 d R . .
O2 O 0.1799(4) 0.2071(6) 0.3092(5) 0.0712(19) Uani 1 1 d . . .
O2W O 0.7104(5) 0.8925(7) 0.9943(7) 0.115(3) Uani 1 1 d . . .
H2WB H 0.7159 0.9005 0.9297 0.172 Uiso 1 1 d R . .
H2WA H 0.7505 0.8925 1.0347 0.172 Uiso 1 1 d R . .
O3 O 0.2262(5) 0.6880(6) 0.5189(6) 0.099(3) Uani 1 1 d . . .
H3 H 0.2362 0.7556 0.5346 0.148 Uiso 1 1 calc R . .
O4 O 0.3079(4) 0.6472(6) 0.6387(6) 0.081(2) Uani 1 1 d . . .
O5 O 0.2865(4) 0.0713(5) 0.6397(6) 0.087(3) Uani 1 1 d . . .
O6 O 0.3958(4) 0.1808(7) 0.6407(9) 0.130(4) Uani 1 1 d . . .
O7 O 0.3083(7) 0.2153(8) 0.7583(6) 0.139(4) Uani 1 1 d . . .
N1 N 0.0408(4) 0.1460(6) 0.1291(5) 0.0446(17) Uani 1 1 d . . .
N2 N 0.0438(4) -0.4755(6) 0.1418(5) 0.0437(17) Uani 1 1 d . . .
N3 N 0.5461(4) -0.0122(6) 0.6376(5) 0.0457(17) Uani 1 1 d . . .
N4 N 0.5468(4) -0.6348(6) 0.6268(5) 0.0460(17) Uani 1 1 d . . .
C1 C 0.2066(4) 0.3378(7) 0.4397(6) 0.0393(18) Uani 1 1 d . . .
C2 C 0.2114(4) 0.4554(7) 0.4663(6) 0.045(2) Uani 1 1 d . . .
H2A H 0.1879 0.5117 0.4273 0.053 Uiso 1 1 calc R . .
C3 C 0.2511(4) 0.4901(7) 0.5506(6) 0.0428(19) Uani 1 1 d . . .
C4 C 0.2843(4) 0.4034(7) 0.6093(6) 0.0394(19) Uani 1 1 d . . .
H4A H 0.3101 0.4247 0.6664 0.047 Uiso 1 1 calc R . .
C5 C 0.2791(4) 0.2874(6) 0.5836(6) 0.0369(18) Uani 1 1 d . . .
C6 C 0.2414(4) 0.2532(6) 0.4989(5) 0.0376(19) Uani 1 1 d . . .
H6A H 0.2391 0.1745 0.4815 0.045 Uiso 1 1 calc R . .
C7 C 0.1652(5) 0.3022(7) 0.3464(6) 0.047(2) Uani 1 1 d . . .
C8 C 0.2649(6) 0.6157(8) 0.5736(8) 0.059(3) Uani 1 1 d . . .
C9 C -0.0213(5) 0.0836(7) 0.1286(6) 0.042(2) Uani 1 1 d . . .
H9A H -0.0653 0.1240 0.1299 0.051 Uiso 1 1 calc R . .
C10 C -0.0234(4) -0.0361(7) 0.1263(5) 0.0383(18) Uani 1 1 d . . .
H10A H -0.0683 -0.0743 0.1267 0.046 Uiso 1 1 calc R . .
C11 C 0.0403(5) -0.1016(7) 0.1234(5) 0.0376(19) Uani 1 1 d . . .
C12 C 0.1046(5) -0.0360(7) 0.1205(6) 0.0412(19) Uani 1 1 d . . .
H12A H 0.1493 -0.0743 0.1168 0.049 Uiso 1 1 calc R . .
C13 C 0.1028(5) 0.0838(7) 0.1231(6) 0.046(2) Uani 1 1 d . . .
H13A H 0.1468 0.1243 0.1205 0.055 Uiso 1 1 calc R . .
C14 C 0.0999(5) -0.4093(7) 0.1784(6) 0.045(2) Uani 1 1 d . . .
H14A H 0.1400 -0.4471 0.2081 0.054 Uiso 1 1 calc R . .
C15 C 0.1005(5) -0.2895(7) 0.1737(6) 0.044(2) Uani 1 1 d . . .
H15A H 0.1398 -0.2475 0.2011 0.053 Uiso 1 1 calc R . .
C16 C 0.0411(4) -0.2302(7) 0.1270(5) 0.0375(18) Uani 1 1 d . . .
C17 C -0.0167(4) -0.2987(7) 0.0907(6) 0.0403(19) Uani 1 1 d . . .
H17A H -0.0577 -0.2634 0.0611 0.048 Uiso 1 1 calc R . .
C18 C -0.0133(5) -0.4169(7) 0.0986(6) 0.047(2) Uani 1 1 d . . .
H18A H -0.0525 -0.4605 0.0728 0.057 Uiso 1 1 calc R . .
C19 C 0.6054(5) -0.0751(7) 0.6618(7) 0.052(2) Uani 1 1 d . . .
H19A H 0.6479 -0.0350 0.6809 0.063 Uiso 1 1 calc R . .
C20 C 0.6078(4) -0.1951(7) 0.6602(7) 0.048(2) Uani 1 1 d . . .
H20A H 0.6508 -0.2342 0.6785 0.058 Uiso 1 1 calc R . .
C21 C 0.5455(4) -0.2581(6) 0.6313(5) 0.0354(18) Uani 1 1 d . . .
C22 C 0.4833(5) -0.1931(7) 0.6049(6) 0.045(2) Uani 1 1 d . . .
H22A H 0.4405 -0.2309 0.5836 0.054 Uiso 1 1 calc R . .
C23 C 0.4856(5) -0.0726(7) 0.6105(6) 0.047(2) Uani 1 1 d . . .
H23A H 0.4431 -0.0309 0.5946 0.057 Uiso 1 1 calc R . .
C24 C 0.4848(5) -0.5738(7) 0.6240(6) 0.045(2) Uani 1 1 d . . .
H24A H 0.4410 -0.6154 0.6209 0.054 Uiso 1 1 calc R . .
C25 C 0.4810(5) -0.4528(6) 0.6253(6) 0.042(2) Uani 1 1 d . . .
H25A H 0.4359 -0.4152 0.6246 0.050 Uiso 1 1 calc R . .
C26 C 0.5451(4) -0.3879(6) 0.6277(6) 0.0382(19) Uani 1 1 d . . .
C27 C 0.6102(5) -0.4514(7) 0.6293(6) 0.046(2) Uani 1 1 d . . .
H27A H 0.6547 -0.4121 0.6305 0.055 Uiso 1 1 calc R . .
C28 C 0.6089(5) -0.5720(7) 0.6291(6) 0.046(2) Uani 1 1 d . . .
H28A H 0.6532 -0.6119 0.6306 0.055 Uiso 1 1 calc R . .
S1 S 0.32227(13) 0.17929(18) 0.65995(18) 0.0510(6) Uani 1 1 d . . .

loop_
_atom_site_aniso_label
_atom_site_aniso_U_11
_atom_site_aniso_U_22
_atom_site_aniso_U_33
_atom_site_aniso_U_23
_atom_site_aniso_U_13
_atom_site_aniso_U_12
Ag1 0.0801(6) 0.0209(4) 0.0673(5) -0.0016(3) 0.0038(4) -0.0015(3)
Ag2 0.0701(5) 0.0210(4) 0.0769(5) -0.0004(3) -0.0036(4) -0.0026(3)
O1 0.099(6) 0.053(4) 0.083(5) -0.010(4) -0.039(4) 0.007(4)
O1W 0.071(5) 0.073(5) 0.134(7) 0.027(5) 0.001(5) -0.016(4)
O2 0.082(5) 0.051(4) 0.078(5) -0.018(4) -0.017(4) 0.007(4)
O2W 0.157(9) 0.058(5) 0.128(7) -0.007(5) -0.008(6) 0.021(5)
O3 0.150(8) 0.033(4) 0.108(6) -0.012(4) -0.058(6) 0.021(4)
O4 0.092(6) 0.046(4) 0.103(6) -0.015(4) -0.035(5) 0.004(4)
O5 0.095(6) 0.041(4) 0.119(6) 0.027(4) -0.058(5) -0.022(4)
O6 0.043(5) 0.087(6) 0.259(12) 0.098(7) -0.020(6) -0.002(4)
O7 0.249(13) 0.096(7) 0.068(5) 0.000(5) -0.026(6) 0.076(8)
N1 0.061(5) 0.024(3) 0.048(4) 0.000(3) 0.000(3) 0.002(3)
N2 0.054(5) 0.030(4) 0.048(4) 0.004(3) 0.009(3) 0.002(3)
N3 0.045(5) 0.026(4) 0.066(4) 0.002(3) 0.008(4) -0.003(3)
N4 0.048(5) 0.027(4) 0.063(4) 0.003(3) 0.005(4) -0.003(3)
C1 0.034(4) 0.033(4) 0.050(5) 0.004(4) 0.001(4) 0.001(3)
C2 0.041(5) 0.035(5) 0.058(5) 0.001(4) 0.001(4) 0.004(4)
C3 0.038(5) 0.033(4) 0.057(5) 0.002(4) 0.003(4) 0.000(4)
C4 0.036(5) 0.036(4) 0.045(4) 0.001(4) -0.012(4) -0.002(4)
C5 0.027(4) 0.027(4) 0.056(5) 0.003(4) -0.001(4) -0.002(3)
C6 0.028(5) 0.025(4) 0.061(5) -0.003(4) 0.007(4) -0.004(3)
C7 0.048(6) 0.036(5) 0.055(5) 0.009(4) -0.009(4) -0.002(4)
C8 0.065(7) 0.037(5) 0.077(7) -0.003(5) 0.002(6) 0.008(5)
C9 0.050(6) 0.023(4) 0.054(5) -0.001(4) 0.004(4) 0.008(4)
C10 0.038(5) 0.033(4) 0.044(4) -0.002(3) -0.001(4) -0.003(3)
C11 0.051(5) 0.029(4) 0.034(4) -0.002(3) 0.010(4) -0.005(4)
C12 0.039(5) 0.029(4) 0.055(5) 0.004(4) 0.003(4) 0.000(4)
C13 0.049(6) 0.033(5) 0.056(5) 0.001(4) 0.002(4) -0.006(4)
C14 0.046(5) 0.033(5) 0.056(5) 0.004(4) 0.006(4) 0.005(4)
C15 0.039(5) 0.035(5) 0.059(5) -0.004(4) 0.001(4) -0.001(4)
C16 0.040(5) 0.032(4) 0.041(4) 0.001(3) 0.008(4) 0.001(4)
C17 0.040(5) 0.029(4) 0.052(5) 0.008(4) -0.001(4) -0.002(3)
C18 0.055(6) 0.030(5) 0.056(5) -0.005(4) -0.001(4) -0.008(4)
C19 0.040(5) 0.038(5) 0.079(6) -0.007(4) -0.002(5) -0.007(4)
C20 0.031(5) 0.028(4) 0.086(6) -0.008(4) 0.007(4) -0.002(4)
C21 0.033(5) 0.029(4) 0.045(4) 0.004(3) 0.009(4) 0.000(3)
C22 0.042(5) 0.038(5) 0.054(5) 0.000(4) -0.004(4) -0.006(4)
C23 0.048(6) 0.026(4) 0.068(6) 0.003(4) -0.002(4) 0.008(4)
C24 0.041(5) 0.035(5) 0.058(5) 0.003(4) 0.001(4) -0.016(4)
C25 0.043(5) 0.028(4) 0.055(5) 0.003(4) -0.002(4) 0.000(4)
C26 0.048(5) 0.021(4) 0.047(4) 0.004(3) 0.012(4) -0.003(4)
C27 0.041(5) 0.028(4) 0.070(6) 0.000(4) 0.010(4) -0.005(4)
C28 0.047(5) 0.024(4) 0.067(5) -0.006(4) 0.007(4) 0.007(4)
S1 0.0470(14) 0.0329(12) 0.0714(15) 0.0091(11) -0.0189(11) -0.0029(10)

loop_
_atom_type_symbol
_atom_type_description
_atom_type_scat_dispersion_real
_atom_type_scat_dispersion_imag
_atom_type_scat_source
C C 0.0033 0.0016 'International Tables Vol C Tables 4.2.6.8 and 6.1.1.4'
H H 0.0000 0.0000 'International Tables Vol C Tables 4.2.6.8 and 6.1.1.4'
N N 0.0061 0.0033 'International Tables Vol C Tables 4.2.6.8 and 6.1.1.4'
O O 0.0106 0.0060 'International Tables Vol C Tables 4.2.6.8 and 6.1.1.4'
Na Na 0.0362 0.0249 'International Tables Vol C Tables 4.2.6.8 and 6.1.1.4'
S S 0.1246 0.1234 'International Tables Vol C Tables 4.2.6.8 and 6.1.1.4'
Ag Ag -0.8971 1.1015 'International Tables Vol C Tables 4.2.6.8 and 6.1.1.4'

loop_
_geom_angle_atom_site_label_1
_geom_angle_atom_site_label_2
_geom_angle_atom_site_label_3
_geom_angle
_geom_angle_site_symmetry_1
_geom_angle_site_symmetry_3
_geom_angle_publ_flag
N1 Ag1 N2 160.2(2) . 1_565 ?
N1 Ag1 O1 112.5(2) . . ?
N2 Ag1 O1 86.6(2) 1_565 . ?
N1 Ag1 Ag1 97.70(18) . 2 ?
N2 Ag1 Ag1 94.77(16) 1_565 2 ?
O1 Ag1 Ag1 66.8(2) . 2 ?
N3 Ag2 N4 172.7(3) . 1_565 ?
N3 Ag2 O6 90.8(3) . . ?
N4 Ag2 O6 89.3(3) 1_565 . ?
C7 O1 Ag1 119.8(6) . . ?
H1WA O1W H1WB 118.8 . . ?
H2WB O2W H2WA 119.0 . . ?
C8 O3 H3 109.5 . . ?
S1 O6 Ag2 168.5(7) . . ?
C9 N1 C13 115.9(7) . . ?
C9 N1 Ag1 124.2(6) . . ?
C13 N1 Ag1 119.1(6) . . ?
C14 N2 C18 116.4(7) . . ?
C14 N2 Ag1 119.1(6) . 1_545 ?
C18 N2 Ag1 124.5(6) . 1_545 ?
C19 N3 C23 116.5(7) . . ?
C19 N3 Ag2 122.0(6) . . ?
C23 N3 Ag2 121.6(6) . . ?
C24 N4 C28 116.2(7) . . ?
C24 N4 Ag2 121.2(5) . 1_545 ?
C28 N4 Ag2 122.3(6) . 1_545 ?
C2 C1 C6 119.4(7) . . ?
C2 C1 C7 120.2(7) . . ?
C6 C1 C7 120.3(7) . . ?
C1 C2 C3 121.0(8) . . ?
C1 C2 H2A 119.5 . . ?
C3 C2 H2A 119.5 . . ?
C2 C3 C4 118.3(7) . . ?
C2 C3 C8 121.8(8) . . ?
C4 C3 C8 119.6(8) . . ?
C5 C4 C3 120.8(7) . . ?
C5 C4 H4A 119.6 . . ?
C3 C4 H4A 119.6 . . ?
C4 C5 C6 121.0(7) . . ?
C4 C5 S1 119.6(6) . . ?
C6 C5 S1 119.4(6) . . ?
C5 C6 C1 119.5(7) . . ?
C5 C6 H6A 120.3 . . ?
C1 C6 H6A 120.3 . . ?
O2 C7 O1 126.0(9) . . ?
O2 C7 C1 118.4(7) . . ?
O1 C7 C1 115.5(8) . . ?
O4 C8 O3 123.5(9) . . ?
O4 C8 C3 122.7(9) . . ?
O3 C8 C3 113.8(9) . . ?
N1 C9 C10 123.7(8) . . ?
N1 C9 H9A 118.2 . . ?
C10 C9 H9A 118.2 . . ?
C9 C10 C11 121.0(8) . . ?
C9 C10 H10A 119.5 . . ?
C11 C10 H10A 119.5 . . ?
C10 C11 C12 115.0(7) . . ?
C10 C11 C16 123.0(7) . . ?
C12 C11 C16 122.0(8) . . ?
C13 C12 C11 120.9(8) . . ?
C13 C12 H12A 119.5 . . ?
C11 C12 H12A 119.5 . . ?
N1 C13 C12 123.4(8) . . ?
N1 C13 H13A 118.3 . . ?
C12 C13 H13A 118.3 . . ?
N2 C14 C15 123.3(8) . . ?
N2 C14 H14A 118.4 . . ?
C15 C14 H14A 118.4 . . ?
C14 C15 C16 119.5(8) . . ?
C14 C15 H15A 120.3 . . ?
C16 C15 H15A 120.3 . . ?
C17 C16 C15 116.9(7) . . ?
C17 C16 C11 122.9(8) . . ?
C15 C16 C11 120.0(7) . . ?
C18 C17 C16 120.0(8) . . ?
C18 C17 H17A 120.0 . . ?
C16 C17 H17A 120.0 . . ?
C17 C18 N2 124.0(8) . . ?
C17 C18 H18A 118.0 . . ?
N2 C18 H18A 118.0 . . ?
N3 C19 C20 124.1(8) . . ?
N3 C19 H19A 118.0 . . ?
C20 C19 H19A 118.0 . . ?
C19 C20 C21 119.7(8) . . ?
C19 C20 H20A 120.2 . . ?
C21 C20 H20A 120.2 . . ?
C20 C21 C22 116.7(7) . . ?
C20 C21 C26 121.9(7) . . ?
C22 C21 C26 121.4(7) . . ?
C23 C22 C21 119.6(8) . . ?
C23 C22 H22A 120.2 . . ?
C21 C22 H22A 120.2 . . ?
N3 C23 C22 123.4(8) . . ?
N3 C23 H23A 118.3 . . ?
C22 C23 H23A 118.3 . . ?
N4 C24 C25 124.4(8) . . ?
N4 C24 H24A 117.8 . . ?
C25 C24 H24A 117.8 . . ?
C24 C25 C26 119.4(8) . . ?
C24 C25 H25A 120.3 . . ?
C26 C25 H25A 120.3 . . ?
C25 C26 C27 116.4(7) . . ?
C25 C26 C21 122.4(7) . . ?
C27 C26 C21 121.1(7) . . ?
C28 C27 C26 120.3(8) . . ?
C28 C27 H27A 119.8 . . ?
C26 C27 H27A 119.8 . . ?
N4 C28 C27 123.3(8) . . ?
N4 C28 H28A 118.4 . . ?
C27 C28 H28A 118.4 . . ?
O6 S1 O5 114.8(5) . . ?
O6 S1 O7 112.8(7) . . ?
O5 S1 O7 109.3(6) . . ?
O6 S1 C5 106.9(4) . . ?
O5 S1 C5 107.3(4) . . ?
O7 S1 C5 105.1(4) . . ?

loop_
_geom_bond_atom_site_label_1
_geom_bond_atom_site_label_2
_geom_bond_distance
_geom_bond_site_symmetry_2
_geom_bond_publ_flag
Ag1 N1 2.178(7) . ?
Ag1 N2 2.209(7) 1_565 ?
Ag1 O1 2.453(7) . ?
Ag1 Ag1 3.0356(14) 2 ?
Ag2 N3 2.154(7) . ?
Ag2 N4 2.162(7) 1_565 ?
Ag2 O6 2.758(7) . ?
O1 C7 1.254(10) . ?
O1W H1WA 0.9000 . ?
O1W H1WB 0.9000 . ?
O2 C7 1.234(10) . ?
O2W H2WB 0.9000 . ?
O2W H2WA 0.9000 . ?
O3 C8 1.304(11) . ?
O3 H3 0.8200 . ?
O4 C8 1.217(11) . ?
O5 S1 1.417(6) . ?
O6 S1 1.383(8) . ?
O7 S1 1.443(8) . ?
N1 C9 1.340(10) . ?
N1 C13 1.344(10) . ?
N2 C14 1.353(10) . ?
N2 C18 1.355(10) . ?
N2 Ag1 2.209(7) 1_545 ?
N3 C19 1.332(11) . ?
N3 C23 1.343(10) . ?
N4 C24 1.331(10) . ?
N4 C28 1.343(10) . ?
N4 Ag2 2.162(7) 1_545 ?
C1 C2 1.392(11) . ?
C1 C6 1.397(10) . ?
C1 C7 1.514(11) . ?
C2 C3 1.396(11) . ?
C2 H2A 0.9300 . ?
C3 C4 1.396(10) . ?
C3 C8 1.486(12) . ?
C4 C5 1.371(10) . ?
C4 H4A 0.9300 . ?
C5 C6 1.382(10) . ?
C5 S1 1.781(8) . ?
C6 H6A 0.9300 . ?
C9 C10 1.367(10) . ?
C9 H9A 0.9300 . ?
C10 C11 1.387(11) . ?
C10 H10A 0.9300 . ?
C11 C12 1.396(11) . ?
C11 C16 1.468(11) . ?
C12 C13 1.367(10) . ?
C12 H12A 0.9300 . ?
C13 H13A 0.9300 . ?
C14 C15 1.368(11) . ?
C14 H14A 0.9300 . ?
C15 C16 1.410(11) . ?
C15 H15A 0.9300 . ?
C16 C17 1.390(11) . ?
C17 C18 1.353(10) . ?
C17 H17A 0.9300 . ?
C18 H18A 0.9300 . ?
C19 C20 1.370(11) . ?
C19 H19A 0.9300 . ?
C20 C21 1.392(11) . ?
C20 H20A 0.9300 . ?
C21 C22 1.393(11) . ?
C21 C26 1.481(11) . ?
C22 C23 1.378(11) . ?
C22 H22A 0.9300 . ?
C23 H23A 0.9300 . ?
C24 C25 1.383(11) . ?
C24 H24A 0.9300 . ?
C25 C26 1.387(11) . ?
C25 H25A 0.9300 . ?
C26 C27 1.394(11) . ?
C27 C28 1.376(10) . ?
C27 H27A 0.9300 . ?
C28 H28A 0.9300 . ?

loop_
_geom_hbond_atom_site_label_D
_geom_hbond_atom_site_label_H
_geom_hbond_atom_site_label_A
_geom_hbond_distance_DH
_geom_hbond_distance_HA
_geom_hbond_distance_DA
_geom_hbond_angle_DHA
_geom_hbond_site_symmetry_A
O1W H1WA O7 0.90 2.29 3.100(14) 150.1 3_657
O1W H1WB O2 0.90 1.85 2.753(10) 175.5 2_656
O2W H2WA O1W 0.90 1.98 2.736(12) 139.9 1_565
O2W H2WB O5 0.90 2.17 2.747(11) 121.5 2_666
O3 H3 O2W 0.82 1.89 2.615(10) 146.4 2_656

loop_
_geom_torsion_atom_site_label_1
_geom_torsion_atom_site_label_2
_geom_torsion_atom_site_label_3
_geom_torsion_atom_site_label_4
_geom_torsion
_geom_torsion_site_symmetry_1
_geom_torsion_site_symmetry_2
_geom_torsion_site_symmetry_3
_geom_torsion_site_symmetry_4
_geom_torsion_publ_flag
N1 Ag1 O1 C7 28.4(8) . . . . ?
N2 Ag1 O1 C7 -146.1(8) 1_565 . . . ?
Ag1 Ag1 O1 C7 117.3(7) 2 . . . ?
N3 Ag2 O6 S1 83(3) . . . . ?
N4 Ag2 O6 S1 -104(3) 1_565 . . . ?
N2 Ag1 N1 C9 -84.5(10) 1_565 . . . ?
O1 Ag1 N1 C9 112.1(7) . . . . ?
Ag1 Ag1 N1 C9 44.1(6) 2 . . . ?
N2 Ag1 N1 C13 106.1(9) 1_565 . . . ?
O1 Ag1 N1 C13 -57.3(6) . . . . ?
Ag1 Ag1 N1 C13 -125.3(6) 2 . . . ?
O6 Ag2 N3 C19 -162.3(7) . . . . ?
O6 Ag2 N3 C23 17.5(7) . . . . ?
C6 C1 C2 C3 0.7(12) . . . . ?
C7 C1 C2 C3 -178.2(7) . . . . ?
C1 C2 C3 C4 -1.7(12) . . . . ?
C1 C2 C3 C8 172.0(8) . . . . ?
C2 C3 C4 C5 1.3(12) . . . . ?
C8 C3 C4 C5 -172.7(8) . . . . ?
C3 C4 C5 C6 0.3(12) . . . . ?
C3 C4 C5 S1 179.8(6) . . . . ?
C4 C5 C6 C1 -1.4(11) . . . . ?
S1 C5 C6 C1 179.1(6) . . . . ?
C2 C1 C6 C5 0.9(11) . . . . ?
C7 C1 C6 C5 179.8(7) . . . . ?
Ag1 O1 C7 O2 -6.2(13) . . . . ?
Ag1 O1 C7 C1 177.0(5) . . . . ?
C2 C1 C7 O2 157.8(8) . . . . ?
C6 C1 C7 O2 -21.0(12) . . . . ?
C2 C1 C7 O1 -25.1(12) . . . . ?
C6 C1 C7 O1 156.0(8) . . . . ?
C2 C3 C8 O4 -169.1(9) . . . . ?
C4 C3 C8 O4 4.6(14) . . . . ?
C2 C3 C8 O3 11.8(13) . . . . ?
C4 C3 C8 O3 -174.5(9) . . . . ?
C13 N1 C9 C10 2.7(12) . . . . ?
Ag1 N1 C9 C10 -167.0(6) . . . . ?
N1 C9 C10 C11 -0.6(12) . . . . ?
C9 C10 C11 C12 -1.6(11) . . . . ?
C9 C10 C11 C16 176.1(7) . . . . ?
C10 C11 C12 C13 1.6(11) . . . . ?
C16 C11 C12 C13 -176.1(7) . . . . ?
C9 N1 C13 C12 -2.6(12) . . . . ?
Ag1 N1 C13 C12 167.6(6) . . . . ?
C11 C12 C13 N1 0.5(13) . . . . ?
C18 N2 C14 C15 0.4(12) . . . . ?
Ag1 N2 C14 C15 -176.6(6) 1_545 . . . ?
N2 C14 C15 C16 -1.4(13) . . . . ?
C14 C15 C16 C17 2.1(11) . . . . ?
C14 C15 C16 C11 178.6(7) . . . . ?
C10 C11 C16 C17 29.8(12) . . . . ?
C12 C11 C16 C17 -152.7(8) . . . . ?
C10 C11 C16 C15 -146.5(8) . . . . ?
C12 C11 C16 C15 31.1(11) . . . . ?
C15 C16 C17 C18 -1.9(12) . . . . ?
C11 C16 C17 C18 -178.3(7) . . . . ?
C16 C17 C18 N2 0.9(13) . . . . ?
C14 N2 C18 C17 -0.1(12) . . . . ?
Ag1 N2 C18 C17 176.6(6) 1_545 . . . ?
C23 N3 C19 C20 0.1(13) . . . . ?
Ag2 N3 C19 C20 179.9(7) . . . . ?
N3 C19 C20 C21 0.5(14) . . . . ?
C19 C20 C21 C22 0.1(12) . . . . ?
C19 C20 C21 C26 179.6(8) . . . . ?
C20 C21 C22 C23 -1.3(12) . . . . ?
C26 C21 C22 C23 179.2(7) . . . . ?
C19 N3 C23 C22 -1.4(13) . . . . ?
Ag2 N3 C23 C22 178.8(6) . . . . ?
C21 C22 C23 N3 2.1(13) . . . . ?
C28 N4 C24 C25 -1.3(13) . . . . ?
Ag2 N4 C24 C25 172.4(6) 1_545 . . . ?
N4 C24 C25 C26 1.4(13) . . . . ?
C24 C25 C26 C27 -0.5(12) . . . . ?
C24 C25 C26 C21 -178.7(7) . . . . ?
C20 C21 C26 C25 162.0(8) . . . . ?
C22 C21 C26 C25 -18.6(12) . . . . ?
C20 C21 C26 C27 -16.2(12) . . . . ?
C22 C21 C26 C27 163.3(8) . . . . ?
C25 C26 C27 C28 -0.4(12) . . . . ?
C21 C26 C27 C28 177.9(8) . . . . ?
C24 N4 C28 C27 0.4(13) . . . . ?
Ag2 N4 C28 C27 -173.2(7) 1_545 . . . ?
C26 C27 C28 N4 0.4(14) . . . . ?
Ag2 O6 S1 O5 -99(3) . . . . ?
Ag2 O6 S1 O7 27(3) . . . . ?
Ag2 O6 S1 C5 142(3) . . . . ?
C4 C5 S1 O6 -78.7(8) . . . . ?
C6 C5 S1 O6 100.8(8) . . . . ?
C4 C5 S1 O5 157.7(7) . . . . ?
C6 C5 S1 O5 -22.8(8) . . . . ?
C4 C5 S1 O7 41.4(9) . . . . ?
C6 C5 S1 O7 -139.1(8) . . . . ?
